data_4131461
loop_
_publ_author_name
'Goudy, Violaine'
'Jaoul, Arnaud'
'Cordier, Marie'
'Clavagu\'era, Carine'
'Nocton, Gr\'egory'

_publ_section_title
;
 Tuning the Stability of Pd(IV) Intermediates Using a Redox Non-innocent
 Ligand Combined with an Organolanthanide Fragment.
;
_journal_issue 31
_journal_name_full 'Journal of the American Chemical Society'
_journal_page_first 10633
_journal_page_last 10636
_journal_paper_doi 10.1021/jacs.7b05634
_journal_volume 139
_journal_year 2017
_chemical_formula_sum 'C12 H12 N4 Pd'
_chemical_formula_weight 318.66
_space_group_IT_number 15
_space_group_name_Hall '-C 2yc'
_space_group_name_H-M_alt 'C 1 2/c 1'
_symmetry_cell_setting monoclinic
_symmetry_Int_Tables_number 15
_symmetry_space_group_name_Hall '-C 2yc'
_symmetry_space_group_name_H-M 'C 1 2/c 1'
_atom_sites_solution_hydrogens geom
_audit_conform_dict_location ftp://ftp.iucr.org/pub/cif_core.dic
_audit_conform_dict_name cif_core.dic
_audit_conform_dict_version 2.4.3
_audit_creation_date 2014-09-04T13:31:26-00:00
_audit_creation_method 'WinGX routine CIF_UPDATE'
_cell_angle_alpha 90
_cell_angle_beta 90.872(2)
_cell_angle_gamma 90
_cell_formula_units_Z 12
_cell_length_a 10.6656(4)
_cell_length_b 19.2667(8)
_cell_length_c 16.5845(6)
_cell_measurement_reflns_used 4966
_cell_measurement_temperature 150(2)
_cell_measurement_theta_max 30.03
_cell_measurement_theta_min 1
_cell_measurement_wavelength 0.71073
_cell_volume 3407.6(2)
_computing_cell_refinement 'HKL Scalepack (Otwinowski & Minor 1997)'
_computing_data_collection 'Collect (Bruker AXS BV, 1997-2004)'
_computing_data_reduction 'HKL Denzo and Scalepack (Otwinowski & Minor 1997)'
_computing_molecular_graphics 'Ortep for Windows (Farrugia, 2012)'
_computing_publication_material 'WinGX publication routines (Farrugia, 2012)'
_computing_structure_refinement 'SHELXL-2013 (Sheldrick, 2013)'
_diffrn_ambient_temperature 150(2)
_diffrn_detector 'CCD plate'
_diffrn_detector_area_resol_mean 9
_diffrn_measured_fraction_theta_full 1
_diffrn_measured_fraction_theta_max 0.998
_diffrn_measurement_device '95mm CCD camera on \k-goniostat'
_diffrn_measurement_device_type KappaCCD
_diffrn_measurement_method 'CCD rotation images, thick slices'
_diffrn_orient_matrix_UB_11 0.052621
_diffrn_orient_matrix_UB_12 0.030566
_diffrn_orient_matrix_UB_13 0.035585
_diffrn_orient_matrix_UB_21 -0.041048
_diffrn_orient_matrix_UB_22 0.041914
_diffrn_orient_matrix_UB_23 -0.024237
_diffrn_orient_matrix_UB_31 -0.065871
_diffrn_orient_matrix_UB_32 -0.001701
_diffrn_orient_matrix_UB_33 0.042224
_diffrn_radiation_monochromator 'horizonally mounted graphite crystal'
_diffrn_radiation_probe x-ray
_diffrn_radiation_type MoK\a
_diffrn_radiation_wavelength 0.71073
_diffrn_reflns_av_R_equivalents 0.059
_diffrn_reflns_Laue_measured_fraction_full 1
_diffrn_reflns_Laue_measured_fraction_max 0.998
_diffrn_reflns_limit_h_max 14
_diffrn_reflns_limit_h_min -14
_diffrn_reflns_limit_k_max 26
_diffrn_reflns_limit_k_min -23
_diffrn_reflns_limit_l_max 22
_diffrn_reflns_limit_l_min -22
_diffrn_reflns_number 21980
_diffrn_reflns_point_group_measured_fraction_full 1
_diffrn_reflns_point_group_measured_fraction_max 0.998
_diffrn_reflns_theta_full 25.242
_diffrn_reflns_theta_max 29
_diffrn_reflns_theta_min 2.114
_diffrn_source 'Enraf Nonius FR590'
_exptl_absorpt_coefficient_mu 1.614
_exptl_absorpt_correction_T_max 0.968
_exptl_absorpt_correction_T_min 0.738
_exptl_absorpt_correction_type multi-scan
_exptl_crystal_colour orange
_exptl_crystal_density_diffrn 1.863
_exptl_crystal_density_method 'not measured'
_exptl_crystal_description needle
_exptl_crystal_F_000 1896
_exptl_crystal_size_max 0.2
_exptl_crystal_size_mid 0.05
_exptl_crystal_size_min 0.02
_refine_diff_density_max 0.742
_refine_diff_density_min -0.914
_refine_diff_density_rms 0.187
_refine_ls_extinction_method none
_refine_ls_goodness_of_fit_ref 1.244
_refine_ls_hydrogen_treatment constr
_refine_ls_matrix_type full
_refine_ls_number_constraints 0
_refine_ls_number_parameters 231
_refine_ls_number_reflns 4527
_refine_ls_number_restraints 0
_refine_ls_restrained_S_all 1.244
_refine_ls_R_factor_all 0.0607
_refine_ls_R_factor_gt 0.0496
_refine_ls_shift/su_max 0.001
_refine_ls_shift/su_mean 0
_refine_ls_structure_factor_coef Fsqd
_refine_ls_weighting_details 'w=1/[\s^2^(Fo^2^)+(0.0554P)^2^+19.2078P] where P=(Fo^2^+2Fc^2^)/3'
_refine_ls_weighting_scheme calc
_refine_ls_wR_factor_gt 0.1185
_refine_ls_wR_factor_ref 0.1345
_reflns_number_gt 3997
_reflns_number_total 4527
_reflns_threshold_expression 'I > 2\s(I)'
_cod_data_source_file ja7b05634_si_002.cif
_cod_data_source_block 2
_cod_original_sg_symbol_H-M 'C 2/c'
_cod_database_code 4131461
_publcif_datablock.id {c45a9163-db71-48b1-bb83-ea843e3fbcdc}

loop_
_symmetry_equiv_pos_as_xyz
'x, y, z'
'-x, y, -z+1/2'
'x+1/2, y+1/2, z'
'-x+1/2, y+1/2, -z+1/2'
'-x, -y, -z'
'x, -y, z-1/2'
'-x+1/2, -y+1/2, -z'
'x+1/2, -y+1/2, z-1/2'

loop_
_atom_site_label
_atom_site_type_symbol
_atom_site_fract_x
_atom_site_fract_y
_atom_site_fract_z
_atom_site_U_iso_or_equiv
_atom_site_adp_type
_atom_site_occupancy
_atom_site_calc_flag
N5 N 0.9691(4) 0.3182(2) 0.1691(2) 0.0232(8) Uani 1 d
Pd1 Pd 1 0.23223(3) 0.25 0.02235(14) Uani 1 d
C18 C 0.9839(4) 0.3797(2) 0.2083(3) 0.0207(9) Uani 1 d
C17 C 0.9664(5) 0.4442(3) 0.1718(3) 0.0263(10) Uani 1 d
C16 C 0.9320(5) 0.4456(3) 0.0895(3) 0.0300(11) Uani 1 d
H16 H 0.9191 0.4883 0.0621 0.036 Uiso 1 calc
C15 C 0.9177(5) 0.3832(3) 0.0501(3) 0.0318(11) Uani 1 d
H15 H 0.8938 0.3826 -0.0054 0.038 Uiso 1 calc
C14 C 0.9380(5) 0.3210(3) 0.0910(3) 0.0275(10) Uani 1 d
H14 H 0.9293 0.2787 0.062 0.033 Uiso 1 calc
N21 N 0.9833(4) 0.5065(2) 0.2122(3) 0.0294(9) Uani 1 d
C13 C 0.9750(6) 0.1566(3) 0.1662(3) 0.0343(12) Uani 1 d
H13A H 0.9592 0.1778 0.1132 0.051 Uiso 1 calc
H13B H 0.9032 0.1277 0.1808 0.051 Uiso 1 calc
H13C H 1.0506 0.1277 0.164 0.051 Uiso 1 calc
Pd2 Pd 0.70886(3) 0.39398(2) 0.35487(2) 0.02196(12) Uani 1 d
N2 N 0.6849(4) 0.2902(2) 0.3100(2) 0.0234(8) Uani 1 d
C10 C 0.6959(5) 0.2287(3) 0.3456(3) 0.0285(10) Uani 1 d
H10 H 0.7176 0.2272 0.4013 0.034 Uiso 1 calc
C12 C 0.6432(4) 0.3544(3) 0.1889(3) 0.0222(9) Uani 1 d
N3 N 0.5971(5) 0.2894(3) 0.0656(3) 0.0327(10) Uani 1 d
C9 C 0.6769(5) 0.1657(3) 0.3045(3) 0.0323(11) Uani 1 d
H9 H 0.6831 0.123 0.333 0.039 Uiso 1 calc
C11 C 0.6567(4) 0.2903(3) 0.2296(3) 0.0230(9) Uani 1 d
C7 C 0.6390(5) 0.2300(3) 0.1846(3) 0.0266(10) Uani 1 d
N1 N 0.6591(4) 0.4147(2) 0.2307(2) 0.0233(8) Uani 1 d
C3 C 0.6419(5) 0.4732(3) 0.1892(3) 0.0284(10) Uani 1 d
H3 H 0.6519 0.5161 0.2169 0.034 Uiso 1 calc
C6 C 0.6113(5) 0.3514(3) 0.1070(3) 0.0277(10) Uani 1 d
C5 C 0.5951(5) 0.4144(3) 0.0653(4) 0.0350(12) Uani 1 d
H5 H 0.5745 0.4148 0.0094 0.042 Uiso 1 calc
C8 C 0.6495(5) 0.1655(3) 0.2239(4) 0.0326(12) Uani 1 d
H8 H 0.6379 0.1232 0.1952 0.039 Uiso 1 calc
N4 N 0.6103(4) 0.2309(3) 0.1026(3) 0.0322(10) Uani 1 d
C1 C 0.7317(5) 0.4946(3) 0.3893(3) 0.0328(12) Uani 1 d
H1A H 0.7178 0.5251 0.3427 0.049 Uiso 1 calc
H1B H 0.817 0.5013 0.4106 0.049 Uiso 1 calc
H1C H 0.6712 0.5059 0.4312 0.049 Uiso 1 calc
C4 C 0.6098(5) 0.4749(3) 0.1074(3) 0.0338(12) Uani 1 d
H4 H 0.5981 0.5182 0.0809 0.041 Uiso 1 calc
C2 C 0.7477(6) 0.3651(3) 0.4696(3) 0.0344(12) Uani 1 d
H2A H 0.7441 0.3144 0.4737 0.052 Uiso 1 calc
H2B H 0.6861 0.3857 0.5056 0.052 Uiso 1 calc
H2C H 0.8319 0.3811 0.485 0.052 Uiso 1 calc

loop_
_atom_site_aniso_label
_atom_site_aniso_U_11
_atom_site_aniso_U_22
_atom_site_aniso_U_33
_atom_site_aniso_U_23
_atom_site_aniso_U_13
_atom_site_aniso_U_12
N5 0.0205(18) 0.023(2) 0.026(2) -0.0020(16) 0.0011(15) -0.0003(15)
Pd1 0.0220(2) 0.0165(2) 0.0286(3) 0 0.00152(19) 0
C18 0.0173(19) 0.021(2) 0.024(2) 0.0015(18) 0.0024(16) 0.0009(17)
C17 0.023(2) 0.024(2) 0.032(2) 0.000(2) 0.0027(18) -0.0019(19)
C16 0.030(3) 0.028(3) 0.031(3) 0.007(2) 0.000(2) 0.006(2)
C15 0.036(3) 0.036(3) 0.023(2) 0.001(2) -0.001(2) 0.002(2)
C14 0.026(2) 0.027(3) 0.029(3) -0.002(2) -0.0015(19) -0.0005(19)
N21 0.038(2) 0.019(2) 0.031(2) 0.0032(17) 0.0035(18) 0.0042(18)
C13 0.044(3) 0.021(3) 0.037(3) -0.008(2) 0.004(2) -0.003(2)
Pd2 0.02245(18) 0.0202(2) 0.0232(2) -0.00088(13) -0.00052(13) 0.00046(13)
N2 0.0215(18) 0.024(2) 0.025(2) 0.0000(16) -0.0010(15) 0.0009(16)
C10 0.033(3) 0.022(2) 0.030(3) 0.006(2) -0.003(2) 0.004(2)
C12 0.019(2) 0.023(2) 0.025(2) -0.0001(18) 0.0032(17) -0.0005(17)
N3 0.038(2) 0.036(3) 0.024(2) -0.0038(18) 0.0018(18) -0.006(2)
C9 0.033(3) 0.024(3) 0.040(3) 0.006(2) -0.004(2) 0.003(2)
C11 0.020(2) 0.024(2) 0.025(2) 0.0032(18) 0.0002(17) -0.0022(18)
C7 0.026(2) 0.027(3) 0.028(2) -0.001(2) 0.0026(18) -0.0006(19)
N1 0.0215(19) 0.022(2) 0.027(2) -0.0004(16) 0.0009(15) 0.0029(15)
C3 0.026(2) 0.021(2) 0.038(3) 0.004(2) 0.001(2) 0.001(2)
C6 0.026(2) 0.032(3) 0.025(2) 0.003(2) -0.0022(18) 0.001(2)
C5 0.031(3) 0.043(3) 0.031(3) 0.004(2) -0.004(2) 0.000(2)
C8 0.031(3) 0.021(2) 0.045(3) -0.006(2) 0.001(2) -0.001(2)
N4 0.036(2) 0.033(3) 0.028(2) -0.0038(19) 0.0009(18) -0.004(2)
C1 0.035(3) 0.025(3) 0.038(3) -0.004(2) -0.003(2) 0.000(2)
C4 0.032(3) 0.034(3) 0.036(3) 0.016(2) -0.002(2) 0.002(2)
C2 0.041(3) 0.038(3) 0.024(2) -0.005(2) -0.001(2) 0.000(2)

loop_
_atom_type_symbol
_atom_type_description
_atom_type_scat_dispersion_real
_atom_type_scat_dispersion_imag
_atom_type_scat_source
C C 0.0033 0.0016 'International Tables Vol C Tables 4.2.6.8 and 6.1.1.4'
H H 0 0 'International Tables Vol C Tables 4.2.6.8 and 6.1.1.4'
N N 0.0061 0.0033 'International Tables Vol C Tables 4.2.6.8 and 6.1.1.4'
Pd Pd -0.9988 1.0072 'International Tables Vol C Tables 4.2.6.8 and 6.1.1.4'

loop_
_geom_angle_atom_site_label_1
_geom_angle_atom_site_label_2
_geom_angle_atom_site_label_3
_geom_angle
_geom_angle_site_symmetry_1
_geom_angle_site_symmetry_3
C14 N5 C18 117.0(4) . .
C14 N5 Pd1 132.1(4) . .
C18 N5 Pd1 110.9(3) . .
C13 Pd1 C13 88.2(3) . 2_755
C13 Pd1 N5 175.2(2) . 2_755
C13 Pd1 N5 96.2(2) 2_755 2_755
C13 Pd1 N5 96.2(2) . .
C13 Pd1 N5 175.2(2) 2_755 .
N5 Pd1 N5 79.5(2) 2_755 .
N5 C18 C17 123.8(4) . .
N5 C18 C18 119.3(3) . 2_755
C17 C18 C18 116.9(3) . 2_755
N21 C17 C18 123.1(5) . .
N21 C17 C16 118.9(5) . .
C18 C17 C16 118.0(5) . .
C15 C16 C17 118.1(5) . .
C16 C15 C14 120.3(5) . .
N5 C14 C15 122.9(5) . .
N21 N21 C17 120.0(3) 2_755 .
C2 Pd2 C1 88.6(2) . .
C2 Pd2 N2 95.2(2) . .
C1 Pd2 N2 176.0(2) . .
C2 Pd2 N1 174.3(2) . .
C1 Pd2 N1 96.8(2) . .
N2 Pd2 N1 79.36(16) . .
C10 N2 C11 116.8(4) . .
C10 N2 Pd2 131.9(4) . .
C11 N2 Pd2 111.2(3) . .
N2 C10 C9 123.0(5) . .
N1 C12 C6 123.9(5) . .
N1 C12 C11 119.4(4) . .
C6 C12 C11 116.7(5) . .
N4 N3 C6 120.5(4) . .
C8 C9 C10 120.3(5) . .
N2 C11 C7 123.4(5) . .
N2 C11 C12 119.1(4) . .
C7 C11 C12 117.5(4) . .
N4 C7 C11 122.8(5) . .
N4 C7 C8 118.6(5) . .
C11 C7 C8 118.6(5) . .
C3 N1 C12 116.3(4) . .
C3 N1 Pd2 132.8(4) . .
C12 N1 Pd2 110.8(3) . .
N1 C3 C4 123.5(5) . .
N3 C6 C12 122.8(5) . .
N3 C6 C5 119.3(5) . .
C12 C6 C5 118.0(5) . .
C4 C5 C6 118.2(5) . .
C9 C8 C7 117.8(5) . .
N3 N4 C7 119.7(5) . .
C5 C4 C3 120.1(5) . .

loop_
_geom_bond_atom_site_label_1
_geom_bond_atom_site_label_2
_geom_bond_distance
_geom_bond_site_symmetry_2
N5 C14 1.333(7) .
N5 C18 1.361(6) .
N5 Pd1 2.154(4) .
Pd1 C13 2.029(5) .
Pd1 C13 2.029(5) 2_755
Pd1 N5 2.154(4) 2_755
C18 C17 1.393(7) .
C18 C18 1.421(9) 2_755
C17 N21 1.384(7) .
C17 C16 1.407(7) .
C16 C15 1.376(8) .
C15 C14 1.393(8) .
N21 N21 1.299(9) 2_755
Pd2 C2 2.019(5) .
Pd2 C1 2.035(5) .
Pd2 N2 2.147(4) .
Pd2 N1 2.156(4) .
N2 C10 1.329(6) .
N2 C11 1.364(6) .
C10 C9 1.405(8) .
C12 N1 1.361(6) .
C12 C6 1.397(7) .
C12 C11 1.414(7) .
N3 N4 1.290(7) .
N3 C6 1.385(7) .
C9 C8 1.364(8) .
C11 C7 1.391(7) .
C7 N4 1.389(7) .
C7 C8 1.408(8) .
N1 C3 1.332(7) .
C3 C4 1.395(8) .
C6 C5 1.405(8) .
C5 C4 1.367(9) .
